data_2237753
loop_
_publ_author_name
'Kannan, Piskala Subburaman'
'Lanka, Srinu'
'Thennarasu, Sathiah'
'Govindan, Elumalai'
'SubbiahPandi, Arunachalathevar'

_publ_section_title
;
 Ethyl
 1''-benzyl-1'-methyl-2''-oxodispiro[indeno[1,2-<i>b</i>]quinoxaline-11,3'-pyrrolidine-2',3''-indoline]-4'-carboxylate
;
_journal_coeditor_code BG2503
_journal_issue 6
_journal_name_full 'Acta Crystallographica Section E'
_journal_page_first o822
_journal_paper_doi 10.1107/S1600536813011525
_journal_volume 69
_journal_year 2013
_chemical_formula_iupac 'C36 H30 N4 O3'
_chemical_formula_moiety 'C36 H30 N4 O3'
_chemical_formula_sum 'C36 H30 N4 O3'
_chemical_formula_weight 566.64
_chemical_name_systematic
'Ethyl 1''-benzyl-1'-methyl-2''-oxodispiro[indeno[1,2-<i>b</i>]quinoxaline-11,3'-pyrrolidine-2',3''-indoline]-4'-carboxylate'
_space_group_IT_number 2
_symmetry_cell_setting triclinic
_symmetry_space_group_name_Hall '-P 1'
_symmetry_space_group_name_H-M 'P -1'
_atom_sites_solution_hydrogens geom
_atom_sites_solution_primary direct
_atom_sites_solution_secondary difmap
_audit_creation_method SHELXL-97
_cell_angle_alpha 87.637(2)
_cell_angle_beta 86.0480(10)
_cell_angle_gamma 70.564(2)
_cell_formula_units_Z 2
_cell_length_a 11.1927(2)
_cell_length_b 11.4535(3)
_cell_length_c 12.1206(3)
_cell_measurement_reflns_used 5987
_cell_measurement_temperature 293(2)
_cell_measurement_theta_max 26.42
_cell_measurement_theta_min 1.68
_cell_volume 1461.50(6)
_computing_cell_refinement 'SAINT (Bruker, 2008)'
_computing_data_collection 'APEX2 (Bruker, 2008)'
_computing_data_reduction 'SAINT (Bruker, 2008)'
_computing_molecular_graphics 'ORTEP-3 for Windows (Farrugia, 2012)'
_computing_publication_material 'SHELXL97 (Sheldrick, 2008) and PLATON (Spek, 2009)'
_computing_structure_refinement 'SHELXL97 (Sheldrick, 2008)'
_computing_structure_solution 'SHELXS97 (Sheldrick, 2008)'
_diffrn_ambient_temperature 293(2)
_diffrn_measured_fraction_theta_full 0.996
_diffrn_measured_fraction_theta_max 0.996
_diffrn_measurement_device_type 'Bruker APEXII CCD area detector'
_diffrn_measurement_method '\w and \f scans'
_diffrn_radiation_monochromator graphite
_diffrn_radiation_source 'fine-focus sealed tube'
_diffrn_radiation_type MoK\a
_diffrn_radiation_wavelength 0.71073
_diffrn_reflns_av_R_equivalents 0.0292
_diffrn_reflns_av_sigmaI/netI 0.0212
_diffrn_reflns_limit_h_max 13
_diffrn_reflns_limit_h_min -13
_diffrn_reflns_limit_k_max 14
_diffrn_reflns_limit_k_min -14
_diffrn_reflns_limit_l_max 15
_diffrn_reflns_limit_l_min -15
_diffrn_reflns_number 21785
_diffrn_reflns_theta_full 26.42
_diffrn_reflns_theta_max 26.42
_diffrn_reflns_theta_min 1.68
_exptl_absorpt_coefficient_mu 0.083
_exptl_absorpt_correction_T_max 0.9795
_exptl_absorpt_correction_T_min 0.9714
_exptl_absorpt_correction_type multi-scan
_exptl_absorpt_process_details '(SADABS; Bruker, 2008)'
_exptl_crystal_colour colourless
_exptl_crystal_density_diffrn 1.288
_exptl_crystal_density_method 'not measured'
_exptl_crystal_description block
_exptl_crystal_F_000 596
_exptl_crystal_size_max 0.35
_exptl_crystal_size_mid 0.30
_exptl_crystal_size_min 0.25
_refine_diff_density_max 0.364
_refine_diff_density_min -0.279
_refine_ls_extinction_method none
_refine_ls_goodness_of_fit_ref 1.035
_refine_ls_hydrogen_treatment constr
_refine_ls_matrix_type full
_refine_ls_number_parameters 388
_refine_ls_number_reflns 5987
_refine_ls_number_restraints 0
_refine_ls_restrained_S_all 1.035
_refine_ls_R_factor_all 0.0569
_refine_ls_R_factor_gt 0.0473
_refine_ls_shift/su_max 0.000
_refine_ls_shift/su_mean 0.000
_refine_ls_structure_factor_coef Fsqd
_refine_ls_weighting_details 'calc w=1/[\s^2^(Fo^2^)+(0.0673P)^2^+0.3957P] where P=(Fo^2^+2Fc^2^)/3'
_refine_ls_weighting_scheme calc
_refine_ls_wR_factor_gt 0.1243
_refine_ls_wR_factor_ref 0.1337
_reflns_number_gt 4956
_reflns_number_total 5987
_reflns_threshold_expression I>2sigma(I)
_cod_data_source_file bg2503.cif
_cod_data_source_block I
_cod_database_code 2237753
_cod_database_fobs_code 2237753

loop_
_symmetry_equiv_pos_as_xyz
'x, y, z'
'-x, -y, -z'

loop_
_atom_site_type_symbol
_atom_site_label
_atom_site_fract_x
_atom_site_fract_y
_atom_site_fract_z
_atom_site_U_iso_or_equiv
_atom_site_adp_type
_atom_site_calc_flag
_atom_site_refinement_flags
_atom_site_occupancy
_atom_site_symmetry_multiplicity
C C1 0.46495(16) 0.33734(15) 0.47540(12) 0.0467(4) Uani d . 1 1
C C2 0.58578(19) 0.2802(2) 0.51621(16) 0.0655(5) Uani d . 1 1
H H2 0.6504 0.2270 0.4717 0.079 Uiso calc R 1 1
C C3 0.6081(2) 0.3030(2) 0.62131(18) 0.0796(6) Uani d . 1 1
H H3 0.6886 0.2662 0.6475 0.096 Uiso calc R 1 1
C C4 0.5112(2) 0.3814(2) 0.69003(17) 0.0813(7) Uani d . 1 1
H H4 0.5276 0.3952 0.7617 0.098 Uiso calc R 1 1
C C5 0.3943(2) 0.4369(2) 0.65289(15) 0.0716(6) Uani d . 1 1
H H5 0.3306 0.4882 0.6994 0.086 Uiso calc R 1 1
C C6 0.36772(17) 0.41794(15) 0.54397(13) 0.0505(4) Uani d . 1 1
C C7 0.32937(13) 0.36757(13) 0.33956(11) 0.0355(3) Uani d . 1 1
C C8 0.23311(15) 0.45322(13) 0.40719(11) 0.0401(3) Uani d . 1 1
C C9 0.12264(14) 0.50836(13) 0.34192(12) 0.0416(3) Uani d . 1 1
C C10 0.00864(17) 0.59934(16) 0.36960(14) 0.0573(4) Uani d . 1 1
H H10 -0.0093 0.6301 0.4409 0.069 Uiso calc R 1 1
C C11 -0.07808(18) 0.64365(17) 0.28945(16) 0.0629(5) Uani d . 1 1
H H11 -0.1557 0.7039 0.3070 0.076 Uiso calc R 1 1
C C12 -0.05019(17) 0.59895(16) 0.18324(15) 0.0549(4) Uani d . 1 1
H H12 -0.1084 0.6315 0.1295 0.066 Uiso calc R 1 1
C C13 0.06289(15) 0.50652(14) 0.15560(13) 0.0451(3) Uani d . 1 1
H H13 0.0803 0.4767 0.0840 0.054 Uiso calc R 1 1
C C14 0.15026(13) 0.45856(12) 0.23576(11) 0.0373(3) Uani d . 1 1
C C15 0.27707(13) 0.35239(12) 0.23015(11) 0.0345(3) Uani d . 1 1
C C16 0.25846(13) 0.21964(13) 0.22938(11) 0.0362(3) Uani d . 1 1
C C17 0.13440(14) 0.23436(13) 0.17136(12) 0.0396(3) Uani d . 1 1
C C18 0.22998(15) 0.16963(13) 0.34140(11) 0.0398(3) Uani d . 1 1
C C19 0.30797(18) 0.11634(15) 0.42594(13) 0.0519(4) Uani d . 1 1
H H19 0.3939 0.1070 0.4190 0.062 Uiso calc R 1 1
C C20 0.2559(2) 0.07688(18) 0.52142(15) 0.0671(5) Uani d . 1 1
H H20 0.3072 0.0415 0.5794 0.081 Uiso calc R 1 1
C C21 0.1297(2) 0.08966(19) 0.53107(15) 0.0697(6) Uani d . 1 1
H H21 0.0964 0.0642 0.5965 0.084 Uiso calc R 1 1
C C22 0.0499(2) 0.13956(17) 0.44591(15) 0.0597(5) Uani d . 1 1
H H22 -0.0355 0.1465 0.4524 0.072 Uiso calc R 1 1
C C23 0.10286(15) 0.17842(13) 0.35109(12) 0.0430(3) Uani d . 1 1
C C24 -0.08781(15) 0.25705(16) 0.23371(16) 0.0538(4) Uani d . 1 1
H H24A -0.1076 0.3166 0.1727 0.065 Uiso calc R 1 1
H H24B -0.1353 0.2980 0.2993 0.065 Uiso calc R 1 1
C C25 -0.13298(14) 0.15082(14) 0.20920(12) 0.0429(3) Uani d . 1 1
C C26 -0.25876(15) 0.16256(17) 0.23242(13) 0.0505(4) Uani d . 1 1
H H26 -0.3132 0.2341 0.2656 0.061 Uiso calc R 1 1
C C27 -0.30515(17) 0.0699(2) 0.20724(15) 0.0612(5) Uani d . 1 1
H H27 -0.3901 0.0790 0.2237 0.073 Uiso calc R 1 1
C C28 -0.2258(2) -0.0355(2) 0.15803(16) 0.0653(5) Uani d . 1 1
H H28 -0.2569 -0.0980 0.1409 0.078 Uiso calc R 1 1
C C29 -0.1006(2) -0.04890(18) 0.13409(17) 0.0645(5) Uani d . 1 1
H H29 -0.0470 -0.1204 0.1004 0.077 Uiso calc R 1 1
C C30 -0.05354(16) 0.04371(16) 0.15982(15) 0.0551(4) Uani d . 1 1
H H30 0.0317 0.0338 0.1439 0.066 Uiso calc R 1 1
C C31 0.2604(3) 0.7740(2) 0.0863(2) 0.0978(8) Uani d . 1 1
H H31A 0.2272 0.8468 0.0407 0.147 Uiso calc R 1 1
H H31B 0.3403 0.7718 0.1123 0.147 Uiso calc R 1 1
H H31C 0.2018 0.7759 0.1484 0.147 Uiso calc R 1 1
C C32 0.2783(3) 0.6663(2) 0.02305(18) 0.0802(7) Uani d . 1 1
H H32A 0.3364 0.6647 -0.0405 0.096 Uiso calc R 1 1
H H32B 0.1979 0.6682 -0.0036 0.096 Uiso calc R 1 1
C C33 0.33704(16) 0.44973(16) 0.04707(12) 0.0481(4) Uani d . 1 1
C C34 0.37562(14) 0.34434(14) 0.12994(11) 0.0402(3) Uani d . 1 1
H H34 0.4544 0.3451 0.1601 0.048 Uiso calc R 1 1
C C35 0.40247(16) 0.21799(15) 0.08010(13) 0.0488(4) Uani d . 1 1
H H35A 0.3479 0.2227 0.0201 0.059 Uiso calc R 1 1
H H35B 0.4903 0.1840 0.0526 0.059 Uiso calc R 1 1
C C36 0.37646(19) 0.02159(16) 0.14274(16) 0.0613(5) Uani d . 1 1
H H36A 0.4566 -0.0218 0.1055 0.092 Uiso calc R 1 1
H H36B 0.3094 0.0299 0.0946 0.092 Uiso calc R 1 1
H H36C 0.3645 -0.0239 0.2084 0.092 Uiso calc R 1 1
N N1 0.44398(12) 0.31244(12) 0.36901(10) 0.0431(3) Uani d . 1 1
N N2 0.24881(14) 0.47965(13) 0.50795(11) 0.0516(3) Uani d . 1 1
N N3 0.04620(12) 0.22332(12) 0.25098(11) 0.0445(3) Uani d . 1 1
N N4 0.37489(12) 0.14388(11) 0.17259(10) 0.0438(3) Uani d . 1 1
O O1 0.11649(12) 0.25347(11) 0.07356(9) 0.0526(3) Uani d . 1 1
O O2 0.32960(13) 0.55571(11) 0.09209(9) 0.0587(3) Uani d . 1 1
O O3 0.31436(17) 0.44125(14) -0.04700(10) 0.0807(5) Uani d . 1 1

loop_
_atom_site_aniso_label
_atom_site_aniso_U_11
_atom_site_aniso_U_22
_atom_site_aniso_U_33
_atom_site_aniso_U_12
_atom_site_aniso_U_13
_atom_site_aniso_U_23
C1 0.0535(9) 0.0549(9) 0.0381(8) -0.0249(7) -0.0133(7) 0.0024(7)
C2 0.0579(11) 0.0865(14) 0.0518(10) -0.0209(10) -0.0190(8) 0.0026(9)
C3 0.0773(14) 0.1032(17) 0.0632(12) -0.0309(13) -0.0386(11) 0.0092(12)
C4 0.1098(18) 0.0864(15) 0.0518(11) -0.0305(13) -0.0403(12) -0.0051(10)
C5 0.0979(16) 0.0701(12) 0.0437(10) -0.0186(11) -0.0255(10) -0.0102(9)
C6 0.0674(11) 0.0508(9) 0.0373(8) -0.0222(8) -0.0147(7) -0.0029(7)
C7 0.0425(8) 0.0384(7) 0.0302(6) -0.0190(6) -0.0046(5) -0.0007(5)
C8 0.0500(8) 0.0402(7) 0.0325(7) -0.0174(6) -0.0038(6) -0.0039(6)
C9 0.0474(8) 0.0398(7) 0.0374(7) -0.0137(6) -0.0045(6) -0.0018(6)
C10 0.0597(11) 0.0547(10) 0.0469(9) -0.0041(8) -0.0011(8) -0.0097(7)
C11 0.0549(10) 0.0562(10) 0.0630(11) 0.0021(8) -0.0072(8) -0.0030(8)
C12 0.0526(10) 0.0512(9) 0.0565(10) -0.0093(7) -0.0183(8) 0.0064(7)
C13 0.0514(9) 0.0459(8) 0.0395(8) -0.0168(7) -0.0114(7) 0.0018(6)
C14 0.0423(8) 0.0365(7) 0.0356(7) -0.0159(6) -0.0051(6) 0.0000(5)
C15 0.0395(7) 0.0383(7) 0.0287(6) -0.0162(6) -0.0047(5) -0.0007(5)
C16 0.0428(8) 0.0379(7) 0.0303(6) -0.0160(6) -0.0054(6) -0.0017(5)
C17 0.0481(8) 0.0393(7) 0.0363(7) -0.0196(6) -0.0082(6) -0.0029(6)
C18 0.0526(9) 0.0355(7) 0.0348(7) -0.0188(6) -0.0050(6) -0.0007(5)
C19 0.0680(11) 0.0472(8) 0.0447(9) -0.0231(8) -0.0167(8) 0.0081(7)
C20 0.1049(17) 0.0611(11) 0.0441(9) -0.0379(11) -0.0202(10) 0.0159(8)
C21 0.1144(18) 0.0666(12) 0.0388(9) -0.0469(12) 0.0051(10) 0.0062(8)
C22 0.0739(12) 0.0631(11) 0.0516(10) -0.0381(9) 0.0122(9) -0.0067(8)
C23 0.0560(9) 0.0389(7) 0.0383(8) -0.0212(7) -0.0004(6) -0.0047(6)
C24 0.0418(9) 0.0488(9) 0.0697(11) -0.0120(7) -0.0065(8) -0.0077(8)
C25 0.0386(8) 0.0508(8) 0.0404(8) -0.0163(6) -0.0052(6) 0.0018(6)
C26 0.0395(8) 0.0666(10) 0.0439(8) -0.0163(7) -0.0052(6) 0.0082(7)
C27 0.0486(10) 0.0891(14) 0.0572(10) -0.0384(10) -0.0167(8) 0.0245(10)
C28 0.0812(14) 0.0735(12) 0.0610(11) -0.0502(11) -0.0256(10) 0.0169(10)
C29 0.0744(13) 0.0559(10) 0.0683(12) -0.0273(9) -0.0049(10) -0.0083(9)
C30 0.0450(9) 0.0555(9) 0.0671(11) -0.0199(7) 0.0023(8) -0.0081(8)
C31 0.139(2) 0.0601(13) 0.0865(17) -0.0203(14) -0.0283(16) 0.0143(12)
C32 0.124(2) 0.0633(12) 0.0583(12) -0.0387(13) -0.0150(12) 0.0239(10)
C33 0.0567(10) 0.0596(9) 0.0328(7) -0.0262(8) -0.0013(6) 0.0016(7)
C34 0.0431(8) 0.0499(8) 0.0313(7) -0.0204(6) -0.0014(6) -0.0024(6)
C35 0.0544(9) 0.0547(9) 0.0387(8) -0.0206(7) 0.0062(7) -0.0096(7)
C36 0.0738(12) 0.0445(9) 0.0654(11) -0.0188(8) 0.0016(9) -0.0164(8)
N1 0.0431(7) 0.0525(7) 0.0361(6) -0.0181(6) -0.0076(5) -0.0014(5)
N2 0.0643(9) 0.0524(8) 0.0358(7) -0.0144(7) -0.0091(6) -0.0082(6)
N3 0.0431(7) 0.0494(7) 0.0458(7) -0.0210(6) -0.0059(5) -0.0015(5)
N4 0.0477(7) 0.0404(6) 0.0431(7) -0.0139(5) 0.0012(5) -0.0092(5)
O1 0.0673(7) 0.0607(7) 0.0368(6) -0.0282(6) -0.0168(5) 0.0008(5)
O2 0.0900(9) 0.0532(7) 0.0422(6) -0.0356(6) -0.0133(6) 0.0103(5)
O3 0.1283(13) 0.0852(10) 0.0349(6) -0.0421(9) -0.0181(7) 0.0060(6)

loop_
_atom_type_symbol
_atom_type_description
_atom_type_scat_dispersion_real
_atom_type_scat_dispersion_imag
_atom_type_scat_source
C C 0.0033 0.0016 'International Tables Vol C Tables 4.2.6.8 and 6.1.1.4'
H H 0.0000 0.0000 'International Tables Vol C Tables 4.2.6.8 and 6.1.1.4'
N N 0.0061 0.0033 'International Tables Vol C Tables 4.2.6.8 and 6.1.1.4'
O O 0.0106 0.0060 'International Tables Vol C Tables 4.2.6.8 and 6.1.1.4'

loop_
_geom_angle_atom_site_label_1
_geom_angle_atom_site_label_2
_geom_angle_atom_site_label_3
_geom_angle
N1 C1 C2 119.04(16)
N1 C1 C6 121.56(14)
C2 C1 C6 119.40(15)
C3 C2 C1 119.9(2)
C3 C2 H2 120.0
C1 C2 H2 120.0
C2 C3 C4 120.76(19)
C2 C3 H3 119.6
C4 C3 H3 119.6
C5 C4 C3 120.43(17)
C5 C4 H4 119.8
C3 C4 H4 119.8
C4 C5 C6 120.7(2)
C4 C5 H5 119.7
C6 C5 H5 119.7
N2 C6 C1 122.27(13)
N2 C6 C5 118.93(17)
C1 C6 C5 118.79(16)
N1 C7 C8 123.68(13)
N1 C7 C15 126.17(13)
C8 C7 C15 110.16(12)
N2 C8 C7 123.74(14)
N2 C8 C9 127.91(14)
C7 C8 C9 108.24(12)
C10 C9 C14 121.55(14)
C10 C9 C8 129.74(14)
C14 C9 C8 108.63(13)
C11 C10 C9 118.74(16)
C11 C10 H10 120.6
C9 C10 H10 120.6
C10 C11 C12 120.38(16)
C10 C11 H11 119.8
C12 C11 H11 119.8
C11 C12 C13 121.07(15)
C11 C12 H12 119.5
C13 C12 H12 119.5
C12 C13 C14 119.45(14)
C12 C13 H13 120.3
C14 C13 H13 120.3
C13 C14 C9 118.73(14)
C13 C14 C15 130.38(13)
C9 C14 C15 110.87(12)
C7 C15 C14 100.73(11)
C7 C15 C34 112.04(11)
C14 C15 C34 120.22(11)
C7 C15 C16 109.35(10)
C14 C15 C16 112.16(11)
C34 C15 C16 102.35(10)
N4 C16 C18 114.48(12)
N4 C16 C17 115.63(11)
C18 C16 C17 101.08(11)
N4 C16 C15 102.63(11)
C18 C16 C15 115.02(11)
C17 C16 C15 108.36(11)
O1 C17 N3 125.16(14)
O1 C17 C16 127.30(14)
N3 C17 C16 107.53(11)
C19 C18 C23 119.96(14)
C19 C18 C16 130.95(15)
C23 C18 C16 109.03(12)
C18 C19 C20 118.79(17)
C18 C19 H19 120.6
C20 C19 H19 120.6
C21 C20 C19 120.53(17)
C21 C20 H20 119.7
C19 C20 H20 119.7
C20 C21 C22 121.83(17)
C20 C21 H21 119.1
C22 C21 H21 119.1
C23 C22 C21 117.12(18)
C23 C22 H22 121.4
C21 C22 H22 121.4
C22 C23 C18 121.71(15)
C22 C23 N3 128.49(16)
C18 C23 N3 109.68(13)
N3 C24 C25 115.36(13)
N3 C24 H24A 108.4
C25 C24 H24A 108.4
N3 C24 H24B 108.4
C25 C24 H24B 108.4
H24A C24 H24B 107.5
C26 C25 C30 118.58(15)
C26 C25 C24 119.15(15)
C30 C25 C24 122.21(14)
C25 C26 C27 121.06(17)
C25 C26 H26 119.5
C27 C26 H26 119.5
C28 C27 C26 119.89(16)
C28 C27 H27 120.1
C26 C27 H27 120.1
C29 C28 C27 119.96(17)
C29 C28 H28 120.0
C27 C28 H28 120.0
C28 C29 C30 120.32(18)
C28 C29 H29 119.8
C30 C29 H29 119.8
C25 C30 C29 120.19(16)
C25 C30 H30 119.9
C29 C30 H30 119.9
C32 C31 H31A 109.5
C32 C31 H31B 109.5
H31A C31 H31B 109.5
C32 C31 H31C 109.5
H31A C31 H31C 109.5
H31B C31 H31C 109.5
C31 C32 O2 109.46(18)
C31 C32 H32A 109.8
O2 C32 H32A 109.8
C31 C32 H32B 109.8
O2 C32 H32B 109.8
H32A C32 H32B 108.2
O3 C33 O2 123.62(16)
O3 C33 C34 125.49(16)
O2 C33 C34 110.89(12)
C33 C34 C35 113.57(12)
C33 C34 C15 114.86(12)
C35 C34 C15 106.14(11)
C33 C34 H34 107.3
C35 C34 H34 107.3
C15 C34 H34 107.3
N4 C35 C34 103.40(11)
N4 C35 H35A 111.1
C34 C35 H35A 111.1
N4 C35 H35B 111.1
C34 C35 H35B 111.1
H35A C35 H35B 109.0
N4 C36 H36A 109.5
N4 C36 H36B 109.5
H36A C36 H36B 109.5
N4 C36 H36C 109.5
H36A C36 H36C 109.5
H36B C36 H36C 109.5
C7 N1 C1 114.53(13)
C8 N2 C6 114.07(14)
C17 N3 C23 110.92(12)
C17 N3 C24 123.73(13)
C23 N3 C24 125.33(14)
C16 N4 C36 115.10(13)
C16 N4 C35 107.01(12)
C36 N4 C35 114.35(13)
C33 O2 C32 115.43(14)

loop_
_geom_bond_atom_site_label_1
_geom_bond_atom_site_label_2
_geom_bond_distance
C1 N1 1.3842(19)
C1 C2 1.407(2)
C1 C6 1.413(2)
C2 C3 1.367(3)
C2 H2 0.9300
C3 C4 1.402(3)
C3 H3 0.9300
C4 C5 1.351(3)
C4 H4 0.9300
C5 C6 1.414(2)
C5 H5 0.9300
C6 N2 1.375(2)
C7 N1 1.2950(19)
C7 C8 1.427(2)
C7 C15 1.5249(17)
C8 N2 1.3075(18)
C8 C9 1.459(2)
C9 C10 1.383(2)
C9 C14 1.402(2)
C10 C11 1.380(3)
C10 H10 0.9300
C11 C12 1.382(3)
C11 H11 0.9300
C12 C13 1.383(2)
C12 H12 0.9300
C13 C14 1.390(2)
C13 H13 0.9300
C14 C15 1.5306(19)
C15 C34 1.5677(19)
C15 C16 1.6023(18)
C16 N4 1.4485(19)
C16 C18 1.5069(19)
C16 C17 1.5556(19)
C17 O1 1.2146(17)
C17 N3 1.3651(19)
C18 C19 1.379(2)
C18 C23 1.390(2)
C19 C20 1.386(3)
C19 H19 0.9300
C20 C21 1.369(3)
C20 H20 0.9300
C21 C22 1.388(3)
C21 H21 0.9300
C22 C23 1.382(2)
C22 H22 0.9300
C23 N3 1.406(2)
C24 N3 1.447(2)
C24 C25 1.511(2)
C24 H24A 0.9700
C24 H24B 0.9700
C25 C26 1.379(2)
C25 C30 1.384(2)
C26 C27 1.380(3)
C26 H26 0.9300
C27 C28 1.370(3)
C27 H27 0.9300
C28 C29 1.369(3)
C28 H28 0.9300
C29 C30 1.387(2)
C29 H29 0.9300
C30 H30 0.9300
C31 C32 1.430(3)
C31 H31A 0.9600
C31 H31B 0.9600
C31 H31C 0.9600
C32 O2 1.459(2)
C32 H32A 0.9700
C32 H32B 0.9700
C33 O3 1.1997(19)
C33 O2 1.326(2)
C33 C34 1.505(2)
C34 C35 1.519(2)
C34 H34 0.9800
C35 N4 1.456(2)
C35 H35A 0.9700
C35 H35B 0.9700
C36 N4 1.455(2)
C36 H36A 0.9600
C36 H36B 0.9600
C36 H36C 0.9600

loop_
_geom_hbond_atom_site_label_D
_geom_hbond_atom_site_label_H
_geom_hbond_atom_site_label_A
_geom_hbond_site_symmetry_A
_geom_hbond_distance_DH
_geom_hbond_distance_HA
_geom_hbond_distance_DA
_geom_hbond_angle_DHA
C27 H27 N4 1_455 0.93 2.60 3.446(2) 152

loop_
_geom_torsion_atom_site_label_1
_geom_torsion_atom_site_label_2
_geom_torsion_atom_site_label_3
_geom_torsion_atom_site_label_4
_geom_torsion
N1 C1 C2 C3 -179.60(18)
C6 C1 C2 C3 0.0(3)
C1 C2 C3 C4 1.1(4)
C2 C3 C4 C5 -0.8(4)
C3 C4 C5 C6 -0.5(4)
N1 C1 C6 N2 -2.5(3)
C2 C1 C6 N2 177.92(16)
N1 C1 C6 C5 178.32(17)
C2 C1 C6 C5 -1.2(3)
C4 C5 C6 N2 -177.67(19)
C4 C5 C6 C1 1.5(3)
N1 C7 C8 N2 -3.8(2)
C15 C7 C8 N2 176.38(14)
N1 C7 C8 C9 172.61(13)
C15 C7 C8 C9 -7.16(16)
N2 C8 C9 C10 -0.8(3)
C7 C8 C9 C10 -177.05(17)
N2 C8 C9 C14 175.83(15)
C7 C8 C9 C14 -0.44(16)
C14 C9 C10 C11 -1.6(3)
C8 C9 C10 C11 174.65(17)
C9 C10 C11 C12 -1.0(3)
C10 C11 C12 C13 2.0(3)
C11 C12 C13 C14 -0.5(3)
C12 C13 C14 C9 -2.0(2)
C12 C13 C14 C15 175.86(15)
C10 C9 C14 C13 3.1(2)
C8 C9 C14 C13 -173.87(13)
C10 C9 C14 C15 -175.17(15)
C8 C9 C14 C15 7.88(16)
N1 C7 C15 C14 -168.74(13)
C8 C7 C15 C14 11.03(14)
N1 C7 C15 C34 -39.74(19)
C8 C7 C15 C34 140.03(12)
N1 C7 C15 C16 73.01(17)
C8 C7 C15 C16 -107.22(13)
C13 C14 C15 C7 170.60(14)
C9 C14 C15 C7 -11.42(14)
C13 C14 C15 C34 47.1(2)
C9 C14 C15 C34 -134.95(13)
C13 C14 C15 C16 -73.22(18)
C9 C14 C15 C16 104.77(13)
C7 C15 C16 N4 -95.51(12)
C14 C15 C16 N4 153.63(11)
C34 C15 C16 N4 23.44(13)
C7 C15 C16 C18 29.47(16)
C14 C15 C16 C18 -81.39(14)
C34 C15 C16 C18 148.41(12)
C7 C15 C16 C17 141.70(12)
C14 C15 C16 C17 30.85(15)
C34 C15 C16 C17 -99.35(12)
N4 C16 C17 O1 -43.3(2)
C18 C16 C17 O1 -167.54(14)
C15 C16 C17 O1 71.18(18)
N4 C16 C17 N3 137.37(12)
C18 C16 C17 N3 13.15(14)
C15 C16 C17 N3 -108.12(12)
N4 C16 C18 C19 42.1(2)
C17 C16 C18 C19 167.08(15)
C15 C16 C18 C19 -76.45(19)
N4 C16 C18 C23 -135.02(13)
C17 C16 C18 C23 -10.03(14)
C15 C16 C18 C23 106.44(13)
C23 C18 C19 C20 -2.6(2)
C16 C18 C19 C20 -179.42(15)
C18 C19 C20 C21 0.6(3)
C19 C20 C21 C22 1.4(3)
C20 C21 C22 C23 -1.3(3)
C21 C22 C23 C18 -0.8(2)
C21 C22 C23 N3 174.94(16)
C19 C18 C23 C22 2.7(2)
C16 C18 C23 C22 -179.78(14)
C19 C18 C23 N3 -173.72(13)
C16 C18 C23 N3 3.76(16)
N3 C24 C25 C26 155.66(15)
N3 C24 C25 C30 -27.1(2)
C30 C25 C26 C27 0.0(2)
C24 C25 C26 C27 177.35(15)
C25 C26 C27 C28 -0.2(2)
C26 C27 C28 C29 0.1(3)
C27 C28 C29 C30 0.2(3)
C26 C25 C30 C29 0.3(3)
C24 C25 C30 C29 -176.91(17)
C28 C29 C30 C25 -0.5(3)
O3 C33 C34 C35 8.2(2)
O2 C33 C34 C35 -172.55(14)
O3 C33 C34 C15 -114.25(19)
O2 C33 C34 C15 65.02(17)
C7 C15 C34 C33 -115.27(14)
C14 C15 C34 C33 2.65(18)
C16 C15 C34 C33 127.70(12)
C7 C15 C34 C35 118.37(13)
C14 C15 C34 C35 -123.71(13)
C16 C15 C34 C35 1.34(14)
C33 C34 C35 N4 -152.74(13)
C15 C34 C35 N4 -25.61(15)
C8 C7 N1 C1 3.7(2)
C15 C7 N1 C1 -176.57(13)
C2 C1 N1 C7 178.85(15)
C6 C1 N1 C7 -0.7(2)
C7 C8 N2 C6 0.4(2)
C9 C8 N2 C6 -175.31(15)
C1 C6 N2 C8 2.5(2)
C5 C6 N2 C8 -178.34(16)
O1 C17 N3 C23 168.75(14)
C16 C17 N3 C23 -11.93(15)
O1 C17 N3 C24 -12.8(2)
C16 C17 N3 C24 166.53(13)
C22 C23 N3 C17 -170.70(15)
C18 C23 N3 C17 5.45(16)
C22 C23 N3 C24 10.9(2)
C18 C23 N3 C24 -172.98(13)
C25 C24 N3 C17 98.76(18)
C25 C24 N3 C23 -83.00(19)
C18 C16 N4 C36 64.59(17)
C17 C16 N4 C36 -52.33(18)
C15 C16 N4 C36 -170.08(13)
C18 C16 N4 C35 -167.14(12)
C17 C16 N4 C35 75.94(15)
C15 C16 N4 C35 -41.81(13)
C34 C35 N4 C16 43.20(15)
C34 C35 N4 C36 171.90(13)
O3 C33 O2 C32 6.3(3)
C34 C33 O2 C32 -172.97(16)
C31 C32 O2 C33 172.6(2)
